data_7011425
loop_
_publ_author_name
'Ming-Liang Tong'
'Shao-Liang Zheng'
'Jian-Xin Shi'
'Ye-Xiang Tong'
'Hung Kay Lee'
'Xiao-Ming Chen'

_publ_section_title
;
 Synthesis, crystal structures and properties of six cubane-like
 transition metal complexes of di-2-pyridyl ketone in gem-diol form
;
_journal_issue 8
_journal_name_full 'J. Chem. Soc., Dalton Trans.'
_journal_page_first 1727
_journal_page_last 1734
_journal_paper_doi 10.1039/b111475c
_journal_year 2002
_chemical_formula_sum 'C48 H57 Cl2 N8 O27.5 Zn4'
_chemical_formula_weight 1518.40
_chemical_name_systematic
; 
? 
;
_space_group_IT_number 14
_symmetry_cell_setting monoclinic
_symmetry_space_group_name_Hall '-P 2yn'
_symmetry_space_group_name_H-M 'P 1 21/n 1'
_atom_sites_solution_hydrogens geom
_atom_sites_solution_primary direct
_atom_sites_solution_secondary difmap
_audit_creation_method SHELXL-97
_cell_angle_alpha 90.00
_cell_angle_beta 97.25(1)
_cell_angle_gamma 90.00
_cell_formula_units_Z 4
_cell_length_a 15.328(6)
_cell_length_b 24.181(12)
_cell_length_c 16.060(8)
_cell_measurement_reflns_used 25
_cell_measurement_temperature 293(2)
_cell_measurement_theta_max 15
_cell_measurement_theta_min 7.5
_cell_volume 5905(5)
_computing_cell_refinement 'SHELXTL-Plus (Sheldrick, 1990)'
_computing_data_collection 'SHELXTL-Plus (Sheldrick, 1990)'
_computing_data_reduction 'SHELXTL-Plus (Sheldrick, 1990)'
_computing_molecular_graphics 'Ortep3 for Windows (Farrugia, 1997)'
_computing_publication_material 'SHELXL-97 (Sheldrick, 1997)'
_computing_structure_refinement 'SHELXL-97 (Sheldrick, 1997)'
_computing_structure_solution 'SHELXTL-Plus (Sheldrick, 1990)'
_diffrn_ambient_temperature 293(2)
_diffrn_measured_fraction_theta_full 0.972
_diffrn_measured_fraction_theta_max 0.972
_diffrn_measurement_device_type 'Siemens R3m'
_diffrn_measurement_method '\w scan'
_diffrn_radiation_monochromator graphite
_diffrn_radiation_source 'fine-focus sealed tube'
_diffrn_radiation_type MoK\a
_diffrn_radiation_wavelength 0.71073
_diffrn_reflns_av_R_equivalents 0.0622
_diffrn_reflns_av_sigmaI/netI 0.1147
_diffrn_reflns_limit_h_max 18
_diffrn_reflns_limit_h_min 0
_diffrn_reflns_limit_k_max 28
_diffrn_reflns_limit_k_min 0
_diffrn_reflns_limit_l_max 18
_diffrn_reflns_limit_l_min -19
_diffrn_reflns_number 10881
_diffrn_reflns_theta_full 25.02
_diffrn_reflns_theta_max 25.02
_diffrn_reflns_theta_min 2.11
_diffrn_standards_interval_count 150
_diffrn_standards_number 2
_exptl_absorpt_coefficient_mu 1.791
_exptl_absorpt_correction_T_max 0.605
_exptl_absorpt_correction_T_min 0.957
_exptl_absorpt_correction_type empirical
_exptl_crystal_colour colorless
_exptl_crystal_density_diffrn 1.708
_exptl_crystal_density_method 'not measured'
_exptl_crystal_description polyhedral
_exptl_crystal_F_000 3100
_exptl_crystal_size_max 0.46
_exptl_crystal_size_mid 0.38
_exptl_crystal_size_min 0.36
_refine_diff_density_max 0.526
_refine_diff_density_min -0.567
_refine_diff_density_rms 0.108
_refine_ls_extinction_coef 0.00000(7)
_refine_ls_extinction_expression Fc^*^=kFc[1+0.001xFc^2^\l^3^/sin(2\q)]^-1/4^
_refine_ls_extinction_method SHELXL
_refine_ls_goodness_of_fit_ref 1.000
_refine_ls_hydrogen_treatment mixed
_refine_ls_matrix_type full
_refine_ls_number_parameters 812
_refine_ls_number_reflns 10386
_refine_ls_number_restraints 0
_refine_ls_restrained_S_all 1.000
_refine_ls_R_factor_all 0.1432
_refine_ls_R_factor_gt 0.0637
_refine_ls_shift/su_max 1.035
_refine_ls_shift/su_mean 0.003
_refine_ls_structure_factor_coef Fsqd
_refine_ls_weighting_details 'w=1/[\s^2^(Fo^2^)+(0.0629P)^2^+0.0000P] where P=(Fo^2^+2Fc^2^)/3'
_refine_ls_weighting_scheme calc
_refine_ls_wR_factor_gt 0.1235
_refine_ls_wR_factor_ref 0.1533
_reflns_number_gt 5626
_reflns_number_total 10386
_reflns_threshold_expression >2sigma(I)
_cod_data_source_file b111475c.txt
_cod_data_source_block complex_4
_cod_depositor_comments
;
The following automatic conversions were performed:

'_refine_ls_weighting_scheme' value 'calc
w=1/[\s^2^(Fo^2^)+(0.0629P)^2^+0.0000P] where P=(Fo^2^+2Fc^2^)/3' was
changed to 'calc'. New tag '_refine_ls_weighting_details' was
created. The value of the new tag was set to
'w=1/[\s^2^(Fo^2^)+(0.0629P)^2^+0.0000P] where P=(Fo^2^+2Fc^2^)/3'.

Automatic conversion script
Id: cif_fix_values 3143 2015-03-26 13:38:13Z robertas 
;
_cod_original_sg_symbol_H-M P21/n
_cod_original_formula_sum 'C48 H57 Cl2 N8 O27.50 Zn4'
_cod_database_code 7011425

loop_
_symmetry_equiv_pos_as_xyz
'x, y, z'
'-x+1/2, y+1/2, -z+1/2'
'-x, -y, -z'
'x-1/2, -y-1/2, z-1/2'

loop_
_atom_site_label
_atom_site_type_symbol
_atom_site_fract_x
_atom_site_fract_y
_atom_site_fract_z
_atom_site_U_iso_or_equiv
_atom_site_adp_type
_atom_site_occupancy
_atom_site_calc_flag
_atom_site_refinement_flags
_atom_site_disorder_assembly
_atom_site_disorder_group
Zn1 Zn 0.81653(5) 0.15097(3) 0.37214(5) 0.0286(2) Uani 1 d . . .
Zn2 Zn 0.68307(5) 0.15775(3) 0.51290(5) 0.0285(2) Uani 1 d . . .
Zn3 Zn 0.66539(5) 0.25026(4) 0.36429(5) 0.0289(2) Uani 1 d . . .
Zn4 Zn 0.83393(5) 0.25432(4) 0.50595(5) 0.0305(2) Uani 1 d . . .
O1 O 0.8248(3) 0.16712(18) 0.5000(3) 0.0273(11) Uani 1 d . . .
O2 O 0.9615(3) 0.1488(2) 0.5725(3) 0.0369(13) Uani 1 d . . .
H2 H 0.9809 0.1619 0.5244 0.080 Uiso 1 d R . .
O3 O 0.6991(3) 0.24527(19) 0.5029(3) 0.0269(11) Uani 1 d . . .
O4 O 0.6476(3) 0.2724(2) 0.6241(3) 0.0374(13) Uani 1 d . . .
H4 H 0.6534 0.2290 0.6367 0.080 Uiso 1 d R . .
O5 O 0.8010(3) 0.23903(18) 0.3695(3) 0.0278(11) Uani 1 d . . .
O6 O 0.8538(3) 0.2541(2) 0.2445(3) 0.0335(12) Uani 1 d . . .
H6 H 0.8896 0.2148 0.2521 0.080 Uiso 1 d R . .
O7 O 0.6727(3) 0.16550(17) 0.3838(3) 0.0254(11) Uani 1 d . . .
O8 O 0.5361(3) 0.14692(19) 0.3115(3) 0.0331(12) Uani 1 d . . .
H8 H 0.5138 0.1540 0.3591 0.080 Uiso 1 d R . .
O9 O 0.9271(3) 0.1612(2) 0.3172(3) 0.0372(13) Uani 1 d . . .
O10 O 1.0278(3) 0.1490(2) 0.4265(3) 0.0431(14) Uani 1 d . . .
O11 O 0.5702(3) 0.1729(2) 0.5641(3) 0.0369(13) Uani 1 d . . .
O12 O 0.4701(3) 0.1488(2) 0.4588(3) 0.0452(15) Uani 1 d . . .
N1 N 0.8469(4) 0.0732(2) 0.4290(4) 0.0310(15) Uani 1 d . . .
N2 N 0.7488(4) 0.1333(2) 0.6294(3) 0.0306(14) Uani 1 d . . .
N3 N 0.5522(4) 0.2763(2) 0.4129(4) 0.0318(15) Uani 1 d . . .
N4 N 0.7875(4) 0.3360(3) 0.5248(4) 0.0398(17) Uani 1 d . . .
N5 N 0.9463(4) 0.2785(2) 0.4551(4) 0.0349(15) Uani 1 d . . .
N6 N 0.7134(4) 0.3281(2) 0.3286(4) 0.0349(15) Uani 1 d . . .
N7 N 0.7474(4) 0.1200(2) 0.2606(4) 0.0322(15) Uani 1 d . . .
N8 N 0.6503(4) 0.0770(2) 0.4686(4) 0.0328(15) Uani 1 d . . .
C1 C 0.8445(5) 0.0247(3) 0.3895(5) 0.044(2) Uani 1 d . . .
H1A H 0.8280 0.0244 0.3298 0.080 Uiso 1 d R . .
C2 C 0.8644(6) -0.0244(3) 0.4297(6) 0.056(3) Uani 1 d . . .
H2A H 0.8582 -0.0590 0.4002 0.080 Uiso 1 d R . .
C3 C 0.8911(6) -0.0228(3) 0.5125(6) 0.057(3) Uani 1 d . . .
H3A H 0.9088 -0.0566 0.5413 0.080 Uiso 1 d R . .
C4 C 0.8959(5) 0.0265(3) 0.5557(5) 0.045(2) Uani 1 d . . .
H4A H 0.9133 0.0275 0.6152 0.080 Uiso 1 d R . .
C5 C 0.8728(4) 0.0745(3) 0.5103(5) 0.0297(17) Uani 1 d . . .
C6 C 0.8734(4) 0.1312(3) 0.5530(4) 0.0289(17) Uani 1 d . . .
C7 C 0.8359(5) 0.1269(3) 0.6348(4) 0.0307(18) Uani 1 d . . .
C8 C 0.8867(5) 0.1133(3) 0.7090(5) 0.038(2) Uani 1 d . . .
H8A H 0.9493 0.1094 0.7114 0.080 Uiso 1 d R . .
C9 C 0.8450(6) 0.1044(3) 0.7788(5) 0.042(2) Uani 1 d . . .
H9A H 0.8789 0.0954 0.8315 0.080 Uiso 1 d R . .
C10 C 0.7562(6) 0.1100(3) 0.7734(5) 0.046(2) Uani 1 d . . .
H10A H 0.7267 0.1028 0.8216 0.080 Uiso 1 d R . .
C11 C 0.7103(5) 0.1251(3) 0.6987(5) 0.041(2) Uani 1 d . . .
H11A H 0.6477 0.1296 0.6953 0.080 Uiso 1 d R . .
C12 C 0.4703(5) 0.2772(3) 0.3715(5) 0.043(2) Uani 1 d . . .
H12A H 0.4624 0.2652 0.3140 0.080 Uiso 1 d R . .
C13 C 0.3988(5) 0.2922(4) 0.4077(5) 0.049(2) Uani 1 d . . .
H13A H 0.3412 0.2912 0.3764 0.080 Uiso 1 d R . .
C14 C 0.4101(5) 0.3090(4) 0.4896(6) 0.056(3) Uani 1 d . . .
H14A H 0.3605 0.3214 0.5155 0.080 Uiso 1 d R . .
C15 C 0.4932(5) 0.3082(4) 0.5339(5) 0.051(2) Uani 1 d . . .
H15A H 0.5020 0.3195 0.5916 0.080 Uiso 1 d R . .
C16 C 0.5622(5) 0.2909(3) 0.4940(5) 0.0338(19) Uani 1 d . . .
C17 C 0.6548(5) 0.2851(3) 0.5402(4) 0.0304(18) Uani 1 d . . .
C18 C 0.7047(5) 0.3402(3) 0.5405(5) 0.0365(19) Uani 1 d . . .
C19 C 0.6679(6) 0.3896(4) 0.5526(6) 0.060(3) Uani 1 d . . .
H19A H 0.6085 0.3917 0.5654 0.080 Uiso 1 d R . .
C20 C 0.7170(8) 0.4375(4) 0.5468(7) 0.081(4) Uani 1 d . . .
H20A H 0.6926 0.4734 0.5545 0.080 Uiso 1 d R . .
C21 C 0.8011(7) 0.4337(4) 0.5288(6) 0.072(3) Uani 1 d . . .
H21A H 0.8365 0.4658 0.5232 0.080 Uiso 1 d R . .
C22 C 0.8343(6) 0.3813(4) 0.5187(5) 0.048(2) Uani 1 d . . .
H22A H 0.8937 0.3769 0.5069 0.080 Uiso 1 d R . .
C23 C 1.0260(5) 0.2854(3) 0.4993(5) 0.044(2) Uani 1 d . . .
H23A H 1.0319 0.2812 0.5592 0.080 Uiso 1 d R . .
C24 C 1.0982(5) 0.2981(3) 0.4622(6) 0.054(2) Uani 1 d . . .
H24A H 1.1540 0.3033 0.4958 0.080 Uiso 1 d R . .
C25 C 1.0917(5) 0.3036(4) 0.3771(6) 0.052(2) Uani 1 d . . .
H25A H 1.1418 0.3131 0.3498 0.080 Uiso 1 d R . .
C26 C 1.0098(5) 0.2957(3) 0.3314(6) 0.046(2) Uani 1 d . . .
H26A H 1.0029 0.2980 0.2712 0.080 Uiso 1 d R . .
C27 C 0.9390(5) 0.2837(3) 0.3726(5) 0.0302(18) Uani 1 d . . .
C28 C 0.8460(5) 0.2749(3) 0.3263(5) 0.0326(18) Uani 1 d . . .
C29 C 0.7967(5) 0.3297(3) 0.3137(4) 0.0304(17) Uani 1 d . . .
C30 C 0.8340(5) 0.3771(3) 0.2889(5) 0.041(2) Uani 1 d . . .
H30A H 0.8935 0.3765 0.2762 0.080 Uiso 1 d R . .
C31 C 0.7854(6) 0.4242(4) 0.2807(6) 0.059(3) Uani 1 d . . .
H31A H 0.8115 0.4582 0.2655 0.080 Uiso 1 d R . .
C32 C 0.6998(6) 0.4231(4) 0.2963(6) 0.059(3) Uani 1 d . . .
H32A H 0.6648 0.4562 0.2906 0.080 Uiso 1 d R . .
C33 C 0.6657(5) 0.3744(3) 0.3194(5) 0.046(2) Uani 1 d . . .
H33A H 0.6049 0.3730 0.3281 0.080 Uiso 1 d R . .
C34 C 0.7863(5) 0.1067(3) 0.1927(5) 0.042(2) Uani 1 d . . .
H34A H 0.8491 0.1094 0.1958 0.080 Uiso 1 d R . .
C35 C 0.7394(6) 0.0880(4) 0.1199(5) 0.052(2) Uani 1 d . . .
H35A H 0.7681 0.0783 0.0721 0.080 Uiso 1 d R . .
C36 C 0.6495(6) 0.0838(3) 0.1153(5) 0.050(2) Uani 1 d . . .
H36A H 0.6148 0.0722 0.0644 0.080 Uiso 1 d R . .
C37 C 0.6095(5) 0.0972(3) 0.1842(5) 0.042(2) Uani 1 d . . .
H37A H 0.5470 0.0939 0.1830 0.080 Uiso 1 d R . .
C38 C 0.6600(4) 0.1143(3) 0.2568(4) 0.0267(17) Uani 1 d . . .
C39 C 0.6222(4) 0.1267(3) 0.3382(5) 0.0309(18) Uani 1 d . . .
C40 C 0.6168(5) 0.0737(3) 0.3893(5) 0.0307(18) Uani 1 d . . .
C41 C 0.5763(5) 0.0274(3) 0.3537(5) 0.042(2) Uani 1 d . . .
H41A H 0.5518 0.0267 0.2956 0.080 Uiso 1 d R . .
C42 C 0.5737(6) -0.0181(4) 0.4048(6) 0.061(3) Uani 1 d . . .
H42A H 0.5439 -0.0510 0.3829 0.080 Uiso 1 d R . .
C43 C 0.6101(6) -0.0165(4) 0.4859(6) 0.062(3) Uani 1 d . . .
H43A H 0.6093 -0.0485 0.5213 0.080 Uiso 1 d R . .
C44 C 0.6471(5) 0.0321(3) 0.5157(5) 0.041(2) Uani 1 d . . .
H44A H 0.6744 0.0339 0.5728 0.080 Uiso 1 d R . .
C45 C 1.0059(5) 0.1559(3) 0.3502(5) 0.0344(18) Uani 1 d . . .
C46 C 1.0758(5) 0.1583(4) 0.2931(5) 0.060(3) Uani 1 d . . .
H46A H 1.1327 0.1539 0.3250 0.080 Uiso 1 d R . .
H46B H 1.0659 0.1288 0.2530 0.080 Uiso 1 d R . .
H46C H 1.0733 0.1931 0.2642 0.080 Uiso 1 d R . .
C47 C 0.4920(5) 0.1631(3) 0.5314(5) 0.038(2) Uani 1 d . . .
C48 C 0.4223(5) 0.1709(4) 0.5887(6) 0.063(3) Uani 1 d . . .
H48A H 0.3656 0.1626 0.5587 0.080 Uiso 1 d R . .
H48B H 0.4337 0.1468 0.6363 0.080 Uiso 1 d R . .
H48C H 0.4233 0.2086 0.6074 0.080 Uiso 1 d R . .
O1W O 0.9004(3) 0.2535(2) 0.6286(3) 0.0426(14) Uani 1 d . . .
H1WA H 0.8590 0.2458 0.6722 0.080 Uiso 1 d R . .
H1WB H 0.9407 0.2272 0.6134 0.080 Uiso 1 d R . .
O2W O 0.5973(3) 0.2442(2) 0.2428(3) 0.0426(14) Uani 1 d . . .
H2WA H 0.6404 0.2397 0.2131 0.080 Uiso 1 d R . .
H2WB H 0.5812 0.2092 0.2397 0.080 Uiso 1 d R . .
O3W O 0.7979(4) 0.2731(3) 0.7436(4) 0.073(2) Uani 1 d . . .
H3WA H 0.8014 0.2846 0.8024 0.080 Uiso 1 d R . .
H3WB H 0.7399 0.2758 0.7209 0.080 Uiso 1 d R . .
O4W O 0.8051(4) 0.3554(3) 0.8686(4) 0.0656(18) Uani 1 d . . .
H4WA H 0.8247 0.3792 0.8220 0.080 Uiso 1 d R . .
H4WB H 0.8562 0.3672 0.9075 0.080 Uiso 1 d R . .
O5W O 0.7041(4) 0.2561(3) 0.1277(4) 0.0701(19) Uani 1 d . . .
H5WB H 0.7619 0.2509 0.1497 0.080 Uiso 1 d R . .
H5WA H 0.7155 0.2969 0.1192 0.080 Uiso 1 d R . .
O6W O 0.6990(4) 0.3349(3) 0.0011(4) 0.083(2) Uani 1 d . . .
H6WA H 0.7108 0.2997 -0.0181 0.080 Uiso 1 d R . .
H6WB H 0.6490 0.3466 -0.0189 0.080 Uiso 1 d R . .
O7W O 0.7800(5) 0.4568(4) 0.7884(5) 0.131(3) Uani 1 d . . .
H7WA H 0.7803 0.4606 0.8455 0.080 Uiso 1 d R . .
H7WB H 0.7597 0.4926 0.7610 0.080 Uiso 1 d R . .
O8W O 0.5975(17) 0.5602(10) 0.5175(17) 0.252(15) Uani 0.50 d P . .
H8WA H 0.6424 0.5622 0.4865 0.080 Uiso 0.50 d PR . .
H8WB H 0.5845 0.5295 0.5368 0.080 Uiso 0.50 d PR . .
Cl1 Cl 0.94529(15) 0.54023(10) 0.65569(17) 0.0611(7) Uani 1 d . . .
O13 O 0.9611(4) 0.5772(3) 0.7250(4) 0.0680(19) Uani 1 d . . .
O14 O 0.8775(5) 0.5604(3) 0.5962(4) 0.080(2) Uani 1 d . . .
O15 O 1.0213(5) 0.5334(4) 0.6195(7) 0.150(4) Uani 1 d . . .
O16 O 0.9184(6) 0.4889(3) 0.6843(6) 0.124(3) Uani 1 d . . .
Cl2 Cl 0.51000(17) 0.48015(12) 0.6818(2) 0.0722(8) Uani 1 d . . .
O17 O 0.4730(6) 0.4823(4) 0.7556(5) 0.124(3) Uani 1 d . . .
O18 O 0.4854(6) 0.5292(3) 0.6365(6) 0.125(3) Uani 1 d . . .
O19 O 0.6012(5) 0.4766(3) 0.6963(6) 0.115(3) Uani 1 d . . .
O20 O 0.4764(5) 0.4330(3) 0.6380(5) 0.103(3) Uani 1 d . . .

loop_
_atom_site_aniso_label
_atom_site_aniso_U_11
_atom_site_aniso_U_22
_atom_site_aniso_U_33
_atom_site_aniso_U_23
_atom_site_aniso_U_13
_atom_site_aniso_U_12
Zn1 0.0288(5) 0.0328(5) 0.0231(5) 0.0005(4) -0.0010(4) 0.0000(4)
Zn2 0.0281(5) 0.0351(5) 0.0212(5) 0.0009(4) -0.0004(4) -0.0010(4)
Zn3 0.0270(5) 0.0332(5) 0.0248(5) 0.0027(4) -0.0031(4) 0.0000(4)
Zn4 0.0284(5) 0.0344(5) 0.0264(5) -0.0011(4) -0.0057(4) -0.0020(4)
O1 0.026(3) 0.032(3) 0.022(3) -0.001(2) -0.001(2) 0.002(2)
O2 0.027(3) 0.050(3) 0.032(3) 0.007(3) -0.003(2) 0.001(2)
O3 0.025(3) 0.028(3) 0.026(3) -0.001(2) -0.002(2) 0.006(2)
O4 0.040(3) 0.049(3) 0.022(3) -0.005(3) 0.001(2) 0.009(3)
O5 0.029(3) 0.029(3) 0.024(3) 0.007(2) -0.002(2) -0.007(2)
O6 0.033(3) 0.043(3) 0.024(3) -0.003(3) 0.001(2) -0.002(2)
O7 0.031(3) 0.025(3) 0.018(3) -0.001(2) -0.006(2) -0.008(2)
O8 0.027(3) 0.040(3) 0.031(3) -0.003(2) -0.003(2) 0.000(2)
O9 0.027(3) 0.050(3) 0.034(3) 0.003(3) 0.000(2) 0.004(2)
O10 0.024(3) 0.060(4) 0.045(4) 0.011(3) 0.005(3) 0.003(3)
O11 0.024(3) 0.052(3) 0.034(3) -0.002(3) 0.002(2) 0.001(2)
O12 0.035(3) 0.076(4) 0.025(3) -0.008(3) 0.004(2) -0.001(3)
N1 0.032(4) 0.032(4) 0.028(4) -0.001(3) 0.001(3) 0.005(3)
N2 0.035(4) 0.038(4) 0.018(3) 0.006(3) -0.002(3) -0.001(3)
N3 0.033(4) 0.034(4) 0.026(4) 0.004(3) -0.004(3) 0.002(3)
N4 0.039(4) 0.035(4) 0.042(4) -0.009(3) -0.007(3) -0.007(3)
N5 0.029(4) 0.040(4) 0.032(4) 0.001(3) -0.009(3) -0.005(3)
N6 0.039(4) 0.030(4) 0.035(4) 0.007(3) 0.000(3) 0.004(3)
N7 0.035(4) 0.039(4) 0.022(4) -0.001(3) 0.002(3) -0.004(3)
N8 0.035(4) 0.037(4) 0.027(4) 0.008(3) 0.002(3) -0.005(3)
C1 0.055(6) 0.037(5) 0.040(5) -0.010(4) 0.005(4) -0.005(4)
C2 0.089(7) 0.025(5) 0.053(6) 0.001(4) 0.006(5) 0.009(5)
C3 0.082(7) 0.034(5) 0.054(7) 0.013(5) 0.007(5) 0.024(5)
C4 0.052(5) 0.037(5) 0.042(5) 0.002(4) -0.002(4) 0.010(4)
C5 0.021(4) 0.036(5) 0.031(5) 0.003(4) 0.003(3) 0.002(3)
C6 0.025(4) 0.031(4) 0.027(4) -0.001(3) -0.011(3) 0.010(3)
C7 0.035(4) 0.037(4) 0.020(4) 0.001(3) 0.005(3) 0.001(4)
C8 0.038(5) 0.048(5) 0.024(5) 0.005(4) -0.009(4) 0.003(4)
C9 0.056(6) 0.051(5) 0.018(4) -0.001(4) -0.005(4) 0.008(4)
C10 0.071(6) 0.047(5) 0.021(5) 0.007(4) 0.008(4) 0.003(5)
C11 0.042(5) 0.046(5) 0.036(5) 0.005(4) 0.008(4) -0.002(4)
C12 0.032(5) 0.052(5) 0.042(5) 0.000(4) -0.007(4) 0.008(4)
C13 0.038(5) 0.064(6) 0.042(6) 0.000(5) -0.013(4) 0.008(4)
C14 0.037(5) 0.067(7) 0.065(7) -0.006(5) 0.007(5) 0.024(5)
C15 0.041(5) 0.065(6) 0.045(6) -0.011(5) -0.005(4) 0.015(5)
C16 0.030(4) 0.030(4) 0.040(5) -0.004(4) 0.001(4) 0.007(3)
C17 0.034(4) 0.034(5) 0.022(4) -0.004(3) -0.001(3) 0.009(4)
C18 0.042(5) 0.045(5) 0.021(4) -0.010(4) 0.000(4) 0.004(4)
C19 0.070(7) 0.041(6) 0.072(7) -0.011(5) 0.017(5) 0.002(5)
C20 0.101(9) 0.034(6) 0.107(10) -0.029(6) 0.010(7) 0.006(6)
C21 0.086(8) 0.044(6) 0.085(8) -0.027(6) 0.008(7) -0.011(6)
C22 0.052(6) 0.054(6) 0.035(5) -0.007(4) -0.007(4) -0.011(5)
C23 0.042(5) 0.057(6) 0.030(5) 0.002(4) -0.014(4) -0.010(4)
C24 0.035(5) 0.058(6) 0.063(7) 0.013(5) -0.015(5) -0.015(4)
C25 0.034(5) 0.063(6) 0.055(7) 0.013(5) -0.002(4) -0.012(4)
C26 0.031(5) 0.051(5) 0.054(6) 0.019(5) 0.005(4) -0.007(4)
C27 0.029(4) 0.027(4) 0.031(5) 0.006(3) -0.011(3) -0.001(3)
C28 0.027(4) 0.041(5) 0.028(5) 0.004(4) -0.004(3) -0.005(3)
C29 0.027(4) 0.031(4) 0.031(5) 0.007(3) -0.003(3) -0.001(3)
C30 0.041(5) 0.040(5) 0.041(5) 0.011(4) 0.000(4) -0.002(4)
C31 0.063(6) 0.039(5) 0.072(7) 0.020(5) 0.004(5) 0.004(5)
C32 0.055(6) 0.053(6) 0.068(7) 0.000(5) 0.006(5) 0.018(5)
C33 0.044(5) 0.032(5) 0.061(6) 0.013(4) 0.000(4) 0.001(4)
C34 0.037(5) 0.053(5) 0.036(5) -0.008(4) 0.010(4) -0.005(4)
C35 0.057(6) 0.072(7) 0.027(5) -0.012(5) 0.009(4) -0.008(5)
C36 0.064(6) 0.056(6) 0.029(5) -0.017(4) 0.000(4) -0.013(5)
C37 0.043(5) 0.060(6) 0.022(4) -0.008(4) 0.003(4) -0.015(4)
C38 0.027(4) 0.030(4) 0.022(4) -0.004(3) -0.002(3) -0.005(3)
C39 0.020(4) 0.043(5) 0.030(5) -0.006(4) 0.004(3) 0.002(3)
C40 0.036(4) 0.027(4) 0.029(5) 0.004(3) 0.003(4) -0.006(3)
C41 0.051(5) 0.039(5) 0.035(5) -0.007(4) 0.006(4) -0.009(4)
C42 0.082(7) 0.042(6) 0.056(7) 0.004(5) 0.002(5) -0.030(5)
C43 0.089(8) 0.042(6) 0.053(7) 0.013(5) -0.001(6) -0.015(5)
C44 0.049(5) 0.040(5) 0.033(5) 0.009(4) 0.000(4) -0.012(4)
C45 0.032(4) 0.033(4) 0.040(5) 0.001(4) 0.008(4) 0.005(4)
C46 0.044(5) 0.093(8) 0.042(6) -0.004(5) 0.004(4) -0.005(5)
C47 0.029(5) 0.045(5) 0.041(5) 0.004(4) 0.013(4) 0.000(4)
C48 0.041(5) 0.094(8) 0.056(6) -0.019(6) 0.016(5) -0.007(5)
O1W 0.046(3) 0.049(3) 0.030(3) -0.002(3) -0.008(2) 0.005(3)
O2W 0.043(3) 0.053(4) 0.029(3) 0.006(3) -0.009(2) -0.005(3)
O3W 0.056(4) 0.126(6) 0.034(4) -0.017(4) -0.006(3) 0.014(4)
O4W 0.047(4) 0.089(5) 0.057(4) -0.002(4) -0.007(3) -0.009(3)
O5W 0.052(4) 0.109(6) 0.045(4) 0.008(4) -0.009(3) -0.023(4)
O6W 0.060(4) 0.105(6) 0.079(5) 0.030(4) -0.014(4) -0.001(4)
O7W 0.148(8) 0.141(8) 0.099(7) 0.055(6) -0.007(6) 0.017(6)
O8W 0.25(3) 0.21(3) 0.31(4) 0.12(3) 0.08(3) -0.01(2)
Cl1 0.0523(15) 0.0506(15) 0.0768(19) 0.0007(14) -0.0053(13) 0.0018(12)
O13 0.071(5) 0.073(5) 0.058(4) -0.007(4) 0.001(3) -0.012(4)
O14 0.116(6) 0.066(5) 0.053(5) 0.006(4) -0.006(4) 0.029(4)
O15 0.074(6) 0.199(11) 0.183(10) -0.088(8) 0.044(6) 0.005(6)
O16 0.153(8) 0.065(5) 0.133(8) 0.040(5) -0.067(6) -0.030(5)
Cl2 0.0591(17) 0.0686(18) 0.093(2) -0.0160(17) 0.0240(16) -0.0064(14)
O17 0.120(7) 0.170(9) 0.091(7) -0.029(6) 0.050(6) 0.006(6)
O18 0.109(7) 0.086(6) 0.177(10) 0.038(6) 0.008(6) -0.003(5)
O19 0.052(5) 0.084(6) 0.211(10) -0.024(6) 0.029(6) -0.001(4)
O20 0.091(6) 0.093(6) 0.128(8) -0.042(5) 0.024(5) -0.029(5)

loop_
_atom_type_symbol
_atom_type_description
_atom_type_scat_dispersion_real
_atom_type_scat_dispersion_imag
_atom_type_scat_source
C C 0.0033 0.0016 'International Tables Vol C Tables 4.2.6.8 and 6.1.1.4'
H H 0.0000 0.0000 'International Tables Vol C Tables 4.2.6.8 and 6.1.1.4'
N N 0.0061 0.0033 'International Tables Vol C Tables 4.2.6.8 and 6.1.1.4'
O O 0.0106 0.0060 'International Tables Vol C Tables 4.2.6.8 and 6.1.1.4'
Cl Cl 0.1484 0.1585 'International Tables Vol C Tables 4.2.6.8 and 6.1.1.4'
Zn Zn 0.2839 1.4301 'International Tables Vol C Tables 4.2.6.8 and 6.1.1.4'

loop_
_geom_angle_atom_site_label_1
_geom_angle_atom_site_label_2
_geom_angle_atom_site_label_3
_geom_angle
_geom_angle_site_symmetry_1
_geom_angle_site_symmetry_3
_geom_angle_publ_flag
O9 Zn1 O1 117.27(19) . . ?
O9 Zn1 N7 91.8(2) . . ?
O1 Zn1 N7 150.6(2) . . ?
O9 Zn1 N1 98.4(2) . . ?
O1 Zn1 N1 76.0(2) . . ?
N7 Zn1 N1 96.4(2) . . ?
O9 Zn1 O5 88.11(19) . . ?
O1 Zn1 O5 79.95(17) . . ?
N7 Zn1 O5 107.1(2) . . ?
N1 Zn1 O5 155.4(2) . . ?
O9 Zn1 O7 153.61(18) . . ?
O1 Zn1 O7 80.09(16) . . ?
N7 Zn1 O7 74.6(2) . . ?
N1 Zn1 O7 105.40(19) . . ?
O5 Zn1 O7 74.96(16) . . ?
O11 Zn2 O7 115.21(19) . . ?
O11 Zn2 N2 91.5(2) . . ?
O7 Zn2 N2 152.7(2) . . ?
O11 Zn2 N8 97.1(2) . . ?
O7 Zn2 N8 76.2(2) . . ?
N2 Zn2 N8 96.1(2) . . ?
O11 Zn2 O3 87.94(19) . . ?
O7 Zn2 O3 80.22(17) . . ?
N2 Zn2 O3 107.4(2) . . ?
N8 Zn2 O3 155.8(2) . . ?
O11 Zn2 O1 155.36(19) . . ?
O7 Zn2 O1 81.36(16) . . ?
N2 Zn2 O1 75.3(2) . . ?
N8 Zn2 O1 104.85(19) . . ?
O3 Zn2 O1 76.63(16) . . ?
O7 Zn3 O5 80.28(17) . . ?
O7 Zn3 N3 105.9(2) . . ?
O5 Zn3 N3 153.4(2) . . ?
O7 Zn3 O2W 94.70(19) . . ?
O5 Zn3 O2W 113.81(19) . . ?
N3 Zn3 O2W 91.7(2) . . ?
O7 Zn3 N6 154.4(2) . . ?
O5 Zn3 N6 75.5(2) . . ?
N3 Zn3 N6 99.5(2) . . ?
O2W Zn3 N6 87.7(2) . . ?
O7 Zn3 O3 78.11(17) . . ?
O5 Zn3 O3 81.26(17) . . ?
N3 Zn3 O3 75.0(2) . . ?
O2W Zn3 O3 162.25(18) . . ?
N6 Zn3 O3 105.8(2) . . ?
O3 Zn4 N5 153.2(2) . . ?
O3 Zn4 O1W 112.66(19) . . ?
N5 Zn4 O1W 92.5(2) . . ?
O3 Zn4 O1 80.42(17) . . ?
N5 Zn4 O1 108.4(2) . . ?
O1W Zn4 O1 93.12(19) . . ?
O3 Zn4 N4 75.6(2) . . ?
N5 Zn4 N4 95.9(2) . . ?
O1W Zn4 N4 90.4(2) . . ?
O1 Zn4 N4 155.2(2) . . ?
O3 Zn4 O5 81.79(17) . . ?
N5 Zn4 O5 75.8(2) . . ?
O1W Zn4 O5 161.52(18) . . ?
O1 Zn4 O5 77.50(16) . . ?
N4 Zn4 O5 104.9(2) . . ?
C6 O1 Zn1 117.1(4) . . ?
C6 O1 Zn4 125.2(4) . . ?
Zn1 O1 Zn4 103.15(19) . . ?
C6 O1 Zn2 109.8(4) . . ?
Zn1 O1 Zn2 97.73(18) . . ?
Zn4 O1 Zn2 99.06(18) . . ?
C6 O2 O10 105.4(4) . . ?
C6 O2 O1W 89.7(4) . . ?
O10 O2 O1W 116.6(2) . . ?
C17 O3 Zn4 117.8(4) . . ?
C17 O3 Zn2 126.8(4) . . ?
Zn4 O3 Zn2 103.10(19) . . ?
C17 O3 Zn3 109.6(4) . . ?
Zn4 O3 Zn3 97.07(17) . . ?
Zn2 O3 Zn3 96.57(18) . . ?
C17 O4 O11 86.5(4) . . ?
C17 O4 O3W 119.9(4) . . ?
O11 O4 O3W 121.1(2) . . ?
C28 O5 Zn3 117.7(4) . . ?
C28 O5 Zn1 125.8(4) . . ?
Zn3 O5 Zn1 103.74(18) . . ?
C28 O5 Zn4 109.5(4) . . ?
Zn3 O5 Zn4 96.85(18) . . ?
Zn1 O5 Zn4 97.79(17) . . ?
C28 O6 O9 88.5(4) . . ?
C28 O6 O5W 117.3(4) . . ?
O9 O6 O5W 124.6(2) . . ?
C39 O7 Zn2 116.2(4) . . ?
C39 O7 Zn3 125.5(4) . . ?
Zn2 O7 Zn3 103.71(19) . . ?
C39 O7 Zn1 109.9(4) . . ?
Zn2 O7 Zn1 96.67(18) . . ?
Zn3 O7 Zn1 100.09(17) . . ?
C39 O8 O12 100.3(4) . . ?
C39 O8 O2W 93.6(4) . . ?
O12 O8 O2W 120.9(2) . . ?
C45 O9 Zn1 127.9(5) . . ?
C45 O9 O6 126.0(5) . . ?
Zn1 O9 O6 87.98(19) . . ?
C45 O10 O2 141.5(5) . . ?
C47 O11 Zn2 127.2(5) . . ?
C47 O11 O4 129.8(5) . . ?
Zn2 O11 O4 87.08(19) . . ?
C47 O12 O8 139.1(5) . . ?
C5 N1 C1 118.6(7) . . ?
C5 N1 Zn1 115.4(5) . . ?
C1 N1 Zn1 125.9(5) . . ?
C7 N2 C11 118.1(6) . . ?
C7 N2 Zn2 117.0(5) . . ?
C11 N2 Zn2 124.9(5) . . ?
C16 N3 C12 117.5(6) . . ?
C16 N3 Zn3 116.4(5) . . ?
C12 N3 Zn3 126.0(5) . . ?
C22 N4 C18 119.3(7) . . ?
C22 N4 Zn4 124.4(6) . . ?
C18 N4 Zn4 116.2(5) . . ?
C27 N5 C23 118.4(7) . . ?
C27 N5 Zn4 116.8(5) . . ?
C23 N5 Zn4 124.7(6) . . ?
C29 N6 C33 118.6(7) . . ?
C29 N6 Zn3 116.7(5) . . ?
C33 N6 Zn3 124.7(5) . . ?
C38 N7 C34 118.6(6) . . ?
C38 N7 Zn1 118.0(5) . . ?
C34 N7 Zn1 123.3(5) . . ?
C40 N8 C44 117.6(7) . . ?
C40 N8 Zn2 115.4(5) . . ?
C44 N8 Zn2 126.0(5) . . ?
N1 C1 C2 123.3(8) . . ?
C3 C2 C1 117.7(8) . . ?
C2 C3 C4 121.0(8) . . ?
C3 C4 C5 117.7(8) . . ?
N1 C5 C4 121.7(7) . . ?
N1 C5 C6 116.6(6) . . ?
C4 C5 C6 121.7(7) . . ?
O1 C6 O2 112.1(6) . . ?
O1 C6 C7 110.5(6) . . ?
O2 C6 C7 106.7(6) . . ?
O1 C6 C5 108.5(6) . . ?
O2 C6 C5 108.7(5) . . ?
C7 C6 C5 110.3(6) . . ?
N2 C7 C8 122.3(7) . . ?
N2 C7 C6 115.1(6) . . ?
C8 C7 C6 122.4(7) . . ?
C9 C8 C7 118.1(7) . . ?
C10 C9 C8 119.8(7) . . ?
C9 C10 C11 119.0(7) . . ?
N2 C11 C10 122.6(8) . . ?
N3 C12 C13 123.1(8) . . ?
C12 C13 C14 118.9(8) . . ?
C13 C14 C15 119.3(8) . . ?
C16 C15 C14 118.7(8) . . ?
N3 C16 C15 122.3(7) . . ?
N3 C16 C17 115.8(6) . . ?
C15 C16 C17 121.9(7) . . ?
O3 C17 O4 111.9(6) . . ?
O3 C17 C16 109.7(6) . . ?
O4 C17 C16 107.9(6) . . ?
O3 C17 C18 109.9(6) . . ?
O4 C17 C18 106.6(6) . . ?
C16 C17 C18 110.8(6) . . ?
N4 C18 C19 121.6(8) . . ?
N4 C18 C17 114.8(6) . . ?
C19 C18 C17 123.6(7) . . ?
C18 C19 C20 119.3(9) . . ?
C21 C20 C19 119.5(9) . . ?
C20 C21 C22 117.5(9) . . ?
N4 C22 C21 122.8(9) . . ?
N5 C23 C24 122.2(8) . . ?
C23 C24 C25 120.1(8) . . ?
C24 C25 C26 117.7(8) . . ?
C27 C26 C25 119.5(8) . . ?
N5 C27 C26 122.1(7) . . ?
N5 C27 C28 115.3(6) . . ?
C26 C27 C28 122.6(7) . . ?
O5 C28 O6 110.8(6) . . ?
O5 C28 C29 110.4(6) . . ?
O6 C28 C29 106.3(6) . . ?
O5 C28 C27 110.0(6) . . ?
O6 C28 C27 108.2(6) . . ?
C29 C28 C27 110.9(6) . . ?
N6 C29 C30 121.8(7) . . ?
N6 C29 C28 114.9(6) . . ?
C30 C29 C28 123.4(7) . . ?
C31 C30 C29 119.2(8) . . ?
C30 C31 C32 119.6(8) . . ?
C33 C32 C31 118.5(8) . . ?
N6 C33 C32 122.2(8) . . ?
N7 C34 C35 122.2(7) . . ?
C34 C35 C36 118.9(8) . . ?
C37 C36 C35 119.2(8) . . ?
C36 C37 C38 119.5(8) . . ?
N7 C38 C37 121.4(7) . . ?
N7 C38 C39 115.2(6) . . ?
C37 C38 C39 123.4(6) . . ?
O7 C39 O8 111.5(6) . . ?
O7 C39 C38 110.1(5) . . ?
O8 C39 C38 104.3(6) . . ?
O7 C39 C40 110.6(6) . . ?
O8 C39 C40 109.8(5) . . ?
C38 C39 C40 110.4(6) . . ?
N8 C40 C41 123.8(7) . . ?
N8 C40 C39 115.3(6) . . ?
C41 C40 C39 120.8(7) . . ?
C40 C41 C42 116.7(8) . . ?
C43 C42 C41 120.8(8) . . ?
C42 C43 C44 117.8(8) . . ?
N8 C44 C43 123.3(8) . . ?
O10 C45 O9 123.6(7) . . ?
O10 C45 C46 119.0(7) . . ?
O9 C45 C46 117.3(7) . . ?
O12 C47 O11 125.4(7) . . ?
O12 C47 C48 119.2(7) . . ?
O11 C47 C48 115.4(7) . . ?
Zn4 O1W O3W 113.4(2) . . ?
Zn4 O1W O2 81.58(18) . . ?
O3W O1W O2 128.9(3) . . ?
Zn3 O2W O5W 111.4(2) . . ?
Zn3 O2W O8 81.09(18) . . ?
O5W O2W O8 129.5(3) . . ?
O1W O3W O4 91.7(2) . . ?
O1W O3W O4W 131.2(3) . . ?
O4 O3W O4W 116.5(3) . . ?
O12 O4W O3W 107.5(3) 4_666 . ?
O2W O5W O6 93.3(2) . . ?
O15 Cl1 O16 109.3(6) . . ?
O15 Cl1 O14 110.3(6) . . ?
O16 Cl1 O14 107.8(5) . . ?
O15 Cl1 O13 109.7(5) . . ?
O16 Cl1 O13 109.1(5) . . ?
O14 Cl1 O13 110.5(4) . . ?
O17 Cl2 O19 111.9(6) . . ?
O17 Cl2 O20 107.3(5) . . ?
O19 Cl2 O20 109.4(5) . . ?
O17 Cl2 O18 107.4(6) . . ?
O19 Cl2 O18 109.5(5) . . ?
O20 Cl2 O18 111.5(6) . . ?

loop_
_geom_bond_atom_site_label_1
_geom_bond_atom_site_label_2
_geom_bond_distance
_geom_bond_site_symmetry_2
_geom_bond_publ_flag
Zn1 O9 2.022(5) . ?
Zn1 O1 2.078(5) . ?
Zn1 N7 2.100(6) . ?
Zn1 N1 2.117(6) . ?
Zn1 O5 2.142(5) . ?
Zn1 O7 2.264(5) . ?
Zn2 O11 2.040(5) . ?
Zn2 O7 2.068(4) . ?
Zn2 N2 2.096(6) . ?
Zn2 N8 2.116(6) . ?
Zn2 O3 2.139(5) . ?
Zn2 O1 2.220(4) . ?
Zn3 O7 2.074(4) . ?
Zn3 O5 2.088(5) . ?
Zn3 N3 2.088(6) . ?
Zn3 O2W 2.099(5) . ?
Zn3 N6 2.125(6) . ?
Zn3 O3 2.224(5) . ?
Zn4 O3 2.072(4) . ?
Zn4 N5 2.081(6) . ?
Zn4 O1W 2.100(5) . ?
Zn4 O1 2.115(5) . ?
Zn4 N4 2.133(6) . ?
Zn4 O5 2.216(5) . ?
O1 C6 1.368(8) . ?
O2 C6 1.412(8) . ?
O3 C17 1.360(8) . ?
O4 C17 1.401(8) . ?
O5 C28 1.352(8) . ?
O6 C28 1.425(8) . ?
O7 C39 1.368(8) . ?
O8 C39 1.423(8) . ?
O9 C45 1.263(8) . ?
O10 C45 1.241(9) . ?
O11 C47 1.269(9) . ?
O12 C47 1.223(9) . ?
N1 C5 1.316(9) . ?
N1 C1 1.332(9) . ?
N2 C7 1.337(8) . ?
N2 C11 1.338(9) . ?
N3 C16 1.338(9) . ?
N3 C12 1.346(9) . ?
N4 C22 1.320(9) . ?
N4 C18 1.329(9) . ?
N5 C27 1.322(9) . ?
N5 C23 1.344(9) . ?
N6 C29 1.329(8) . ?
N6 C33 1.337(9) . ?
N7 C38 1.341(8) . ?
N7 C34 1.346(9) . ?
N8 C40 1.314(9) . ?
N8 C44 1.328(9) . ?
C1 C2 1.368(11) . ?
C2 C3 1.341(12) . ?
C3 C4 1.378(11) . ?
C4 C5 1.391(10) . ?
C5 C6 1.534(9) . ?
C6 C7 1.503(9) . ?
C7 C8 1.378(9) . ?
C8 C9 1.376(10) . ?
C9 C10 1.360(10) . ?
C10 C11 1.363(10) . ?
C12 C13 1.353(10) . ?
C13 C14 1.367(11) . ?
C14 C15 1.378(11) . ?
C15 C16 1.370(10) . ?
C16 C17 1.523(10) . ?
C17 C18 1.536(10) . ?
C18 C19 1.345(10) . ?
C19 C20 1.391(12) . ?
C20 C21 1.359(13) . ?
C21 C22 1.381(12) . ?
C23 C24 1.357(10) . ?
C24 C25 1.365(11) . ?
C25 C26 1.385(10) . ?
C26 C27 1.371(9) . ?
C27 C28 1.537(9) . ?
C28 C29 1.526(10) . ?
C29 C30 1.362(9) . ?
C30 C31 1.358(10) . ?
C31 C32 1.366(11) . ?
C32 C33 1.359(11) . ?
C34 C35 1.369(10) . ?
C35 C36 1.374(11) . ?
C36 C37 1.369(10) . ?
C37 C38 1.378(9) . ?
C38 C39 1.525(9) . ?
C39 C40 1.530(10) . ?
C40 C41 1.369(10) . ?
C41 C42 1.378(11) . ?
C42 C43 1.351(12) . ?
C43 C44 1.365(11) . ?
C45 C46 1.497(10) . ?
C47 C48 1.507(10) . ?
Cl1 O15 1.377(7) . ?
Cl1 O16 1.404(7) . ?
Cl1 O14 1.407(7) . ?
Cl1 O13 1.425(6) . ?
Cl2 O17 1.378(7) . ?
Cl2 O19 1.390(7) . ?
Cl2 O20 1.404(7) . ?
Cl2 O18 1.417(8) . ?
O1W O3W 2.614(8) . ?
O2W O5W 2.635(8) . ?
O3W O4W 2.819(8) . ?
O4W O12 2.752(8) 4_666 ?
O6W O10 2.770(8) 4_565 ?
O2 O10 2.670(7) . ?
O2 O1W 2.882(7) . ?
O4 O11 2.800(7) . ?
O4 O3W 2.806(8) . ?
O6 O9 2.710(7) . ?
O6 O5W 2.776(7) . ?
O8 O12 2.688(7) . ?
O8 O2W 2.809(7) . ?
